data_7243062
loop_
_publ_author_name
'Charpe, Vaibhav Pramod'
'Ragupathi, Ayyakkannu'
'Sagadevan, Arunachalam'
'Hwang, Kuo Chu'

_publ_section_title
;
 Photoredox synthesis of functionalized quinazolines via copper-catalyzed
 aerobic oxidative Csp2--H annulation of amidines with terminal alkynes
;
_journal_issue 14
_journal_name_full 'Green Chemistry'
_journal_page_first 5024
_journal_page_last 5030
_journal_paper_doi 10.1039/D1GC01493E
_journal_volume 23
_journal_year 2021
_chemical_formula_sum 'C20 H14 N2 O S'
_chemical_formula_weight 330.39
_space_group_crystal_system monoclinic
_space_group_IT_number 14
_space_group_name_Hall '-P 2yn'
_space_group_name_H-M_alt 'P 1 21/n 1'
_atom_sites_solution_hydrogens geom
_audit_creation_method SHELXL-2014/6
_audit_update_record
;
2020-05-12 deposited with the CCDC.	2021-06-15 downloaded from the CCDC.
;
_cell_angle_alpha 90
_cell_angle_beta 98.934(3)
_cell_angle_gamma 90
_cell_formula_units_Z 4
_cell_length_a 3.8618(3)
_cell_length_b 33.708(3)
_cell_length_c 11.8039(12)
_cell_measurement_reflns_used 2766
_cell_measurement_temperature 100(2)
_cell_measurement_theta_max 26.3557
_cell_measurement_theta_min 2.4168
_cell_volume 1517.9(2)
_computing_cell_refinement 'SAINT V8.34A (Bruker AXS Inc., 2013)'
_computing_data_collection 'APEX2 (Bruker AXS, 2010)'
_computing_data_reduction 'SAINT V8.34A (Bruker AXS Inc., 2013)'
_computing_molecular_graphics 'SHELXTL (Sheldrick, 2008)'
_computing_publication_material SHELXTL
_computing_structure_refinement 'SHELXL-2014/6 (Sheldrick, 2014)'
_diffrn_ambient_temperature 100(2)
_diffrn_detector_area_resol_mean 8.3333
_diffrn_measured_fraction_theta_full 0.992
_diffrn_measured_fraction_theta_max 0.988
_diffrn_measurement_device_type 'Bruker APEX-II CCD'
_diffrn_measurement_method '\f and \w scans'
_diffrn_radiation_type MoK\a
_diffrn_radiation_wavelength 0.71073
_diffrn_reflns_av_R_equivalents 0.0329
_diffrn_reflns_av_unetI/netI 0.0346
_diffrn_reflns_Laue_measured_fraction_full 0.992
_diffrn_reflns_Laue_measured_fraction_max 0.988
_diffrn_reflns_limit_h_max 3
_diffrn_reflns_limit_h_min -4
_diffrn_reflns_limit_k_max 42
_diffrn_reflns_limit_k_min -42
_diffrn_reflns_limit_l_max 14
_diffrn_reflns_limit_l_min -13
_diffrn_reflns_number 10411
_diffrn_reflns_point_group_measured_fraction_full 0.992
_diffrn_reflns_point_group_measured_fraction_max 0.988
_diffrn_reflns_theta_full 25.242
_diffrn_reflns_theta_max 26.386
_diffrn_reflns_theta_min 1.208
_exptl_absorpt_coefficient_mu 0.222
_exptl_absorpt_correction_T_max 0.7454
_exptl_absorpt_correction_T_min 0.7130
_exptl_absorpt_correction_type multi-scan
_exptl_absorpt_process_details 'SADABS V2014/4 (Bruker AXS Inc.)'
_exptl_crystal_colour 'pale orange'
_exptl_crystal_density_diffrn 1.446
_exptl_crystal_density_meas ?
_exptl_crystal_density_method 'not measured'
_exptl_crystal_description columnar
_exptl_crystal_F_000 688
_exptl_crystal_size_max 0.15
_exptl_crystal_size_mid 0.05
_exptl_crystal_size_min 0.05
_refine_diff_density_max 0.263
_refine_diff_density_min -0.209
_refine_diff_density_rms 0.045
_refine_ls_extinction_method none
_refine_ls_goodness_of_fit_ref 1.034
_refine_ls_hydrogen_treatment constr
_refine_ls_matrix_type full
_refine_ls_number_parameters 264
_refine_ls_number_reflns 3072
_refine_ls_number_restraints 180
_refine_ls_restrained_S_all 1.011
_refine_ls_R_factor_all 0.0440
_refine_ls_R_factor_gt 0.0346
_refine_ls_shift/su_max 0.005
_refine_ls_shift/su_mean 0.001
_refine_ls_structure_factor_coef Fsqd
_refine_ls_weighting_details 'w=1/[\s^2^(Fo^2^)+(0.0359P)^2^+0.5640P] where P=(Fo^2^+2Fc^2^)/3'
_refine_ls_weighting_scheme calc
_refine_ls_wR_factor_gt 0.0802
_refine_ls_wR_factor_ref 0.0856
_reflns_Friedel_coverage 0.000
_reflns_number_gt 2575
_reflns_number_total 3072
_reflns_threshold_expression 'I > 2\s(I)'
_cod_data_source_file d1gc01493e2.cif
_cod_data_source_block 190416lt_0m_a
_cod_depositor_comments
;
The following automatic conversions were performed:

data item '_exptl_crystal_density_meas' value 'not measured' was
changed to '?' -- the value is perceived as not measured.

Automatic conversion script
Id: cif_fix_values 7556 2019-12-06 15:28:31Z antanas 

 Adding full bibliography for 7243062--7243064.cif.
;
_cod_original_sg_symbol_H-M 'P 21/n'
_cod_database_code 7243062
_shelx_space_group_comment
;
The symmetry employed for this shelxl refinement is uniquely defined
by the following loop, which should always be used as a source of
symmetry information in preference to the above space-group names.
They are only intended as comments.
;
_shelxl_version_number 2014/6

loop_
_space_group_symop_operation_xyz
'x, y, z'
'-x+1/2, y+1/2, -z+1/2'
'-x, -y, -z'
'x-1/2, -y-1/2, z-1/2'

loop_
_atom_site_label
_atom_site_type_symbol
_atom_site_fract_x
_atom_site_fract_y
_atom_site_fract_z
_atom_site_U_iso_or_equiv
_atom_site_adp_type
_atom_site_occupancy
_atom_site_site_symmetry_order
_atom_site_calc_flag
_atom_site_refinement_flags_posn
_atom_site_refinement_flags_adp
_atom_site_refinement_flags_occupancy
_atom_site_disorder_assembly
_atom_site_disorder_group
S1 S 0.1055(2) 0.27838(2) 0.03048(6) 0.01659(18) Uani 0.842(2) 1 d D U P A 1
C1 C 0.137(3) 0.31803(15) 0.1220(5) 0.0143(9) Uani 0.842(2) 1 d D U P A 1
C2 C -0.0248(18) 0.35087(14) 0.0703(6) 0.0242(13) Uani 0.842(2) 1 d D U P A 1
H2 H -0.0374 0.3756 0.1083 0.029 Uiso 0.842(2) 1 calc R U P A 1
C3 C -0.1696(17) 0.34432(13) -0.0440(4) 0.0182(8) Uani 0.842(2) 1 d D U P A 1
H3 H -0.2882 0.3641 -0.0927 0.022 Uiso 0.842(2) 1 calc R U P A 1
C4 C -0.1209(14) 0.30610(12) -0.0779(3) 0.0168(8) Uani 0.842(2) 1 d D U P A 1
H4 H -0.2030 0.2962 -0.1526 0.020 Uiso 0.842(2) 1 calc R U P A 1
S1' S 0.014(2) 0.3621(2) 0.0658(7) 0.0225(14) Uani 0.158(2) 1 d D U P A 2
C1' C 0.154(19) 0.3186(8) 0.131(3) 0.019(5) Uani 0.158(2) 1 d D U P A 2
C2' C 0.082(6) 0.2898(5) 0.0514(16) 0.037(4) Uani 0.158(2) 1 d D U P A 2
H2' H 0.1377 0.2629 0.0699 0.045 Uiso 0.158(2) 1 calc R U P A 2
C3' C -0.074(9) 0.3005(6) -0.0588(18) 0.022(4) Uani 0.158(2) 1 d D U P A 2
H3' H -0.1271 0.2828 -0.1219 0.026 Uiso 0.158(2) 1 calc R U P A 2
C4' C -0.138(10) 0.3404(7) -0.0620(19) 0.020(4) Uani 0.158(2) 1 d D U P A 2
H4' H -0.2537 0.3542 -0.1273 0.024 Uiso 0.158(2) 1 calc R U P A 2
C5 C 0.3085(4) 0.31205(4) 0.24108(13) 0.0164(3) Uani 1 1 d . . . . .
C6 C 0.3546(4) 0.34739(4) 0.32146(12) 0.0149(3) Uani 1 1 d . . . . .
C7 C 0.3025(4) 0.34405(4) 0.43758(12) 0.0149(3) Uani 1 1 d . . . . .
C8 C 0.1642(4) 0.31062(4) 0.48772(13) 0.0174(3) Uani 1 1 d . . . . .
H8 H 0.0882 0.2881 0.4420 0.021 Uiso 1 1 calc R U . . .
C9 C 0.1403(4) 0.31072(5) 0.60197(13) 0.0194(3) Uani 1 1 d . . . . .
H9 H 0.0484 0.2882 0.6355 0.023 Uiso 1 1 calc R U . . .
C10 C 0.2510(4) 0.34399(5) 0.67062(13) 0.0195(3) Uani 1 1 d . . . . .
H10 H 0.2356 0.3435 0.7502 0.023 Uiso 1 1 calc R U . . .
C11 C 0.3797(4) 0.37690(5) 0.62429(13) 0.0183(3) Uani 1 1 d . . . . .
H11 H 0.4525 0.3992 0.6714 0.022 Uiso 1 1 calc R U . . .
C12 C 0.4045(4) 0.37784(4) 0.50606(12) 0.0159(3) Uani 1 1 d . . . . .
N1 N 0.5259(3) 0.41160(4) 0.46187(10) 0.0167(3) Uani 1 1 d . . . . .
C14 C 0.5421(4) 0.41174(4) 0.35116(12) 0.0152(3) Uani 1 1 d . . . . .
N2 N 0.4662(3) 0.38011(4) 0.27841(10) 0.0158(3) Uani 1 1 d . . . . .
C16 C 0.6555(4) 0.44859(4) 0.29914(12) 0.0155(3) Uani 1 1 d . . . . .
C17 C 0.7534(4) 0.48177(5) 0.36680(13) 0.0199(3) Uani 1 1 d . . . . .
H17 H 0.7483 0.4807 0.4469 0.024 Uiso 1 1 calc R U . . .
C18 C 0.8582(4) 0.51629(5) 0.31850(13) 0.0211(3) Uani 1 1 d . . . . .
H18 H 0.9257 0.5386 0.3661 0.025 Uiso 1 1 calc R U . . .
C19 C 0.8661(4) 0.51884(4) 0.20144(13) 0.0177(3) Uani 1 1 d . . . . .
C20 C 0.7665(4) 0.48573(4) 0.13435(13) 0.0182(3) Uani 1 1 d . . . . .
H20 H 0.7700 0.4869 0.0541 0.022 Uiso 1 1 calc R U . . .
C15 C 0.6622(4) 0.45107(4) 0.18183(13) 0.0171(3) Uani 1 1 d . . . . .
H15 H 0.5947 0.4288 0.1341 0.021 Uiso 1 1 calc R U . . .
C13 C 0.9779(4) 0.55654(5) 0.14822(14) 0.0216(4) Uani 1 1 d . . . . .
H13A H 1.2273 0.5549 0.1416 0.032 Uiso 1 1 calc R U . . .
H13B H 0.9389 0.5792 0.1967 0.032 Uiso 1 1 calc R U . . .
H13C H 0.8400 0.5600 0.0719 0.032 Uiso 1 1 calc R U . . .
O1 O 0.4196(3) 0.27952(3) 0.27639(9) 0.0235(3) Uani 1 1 d . . . . .

loop_
_atom_site_aniso_label
_atom_site_aniso_U_11
_atom_site_aniso_U_22
_atom_site_aniso_U_33
_atom_site_aniso_U_23
_atom_site_aniso_U_13
_atom_site_aniso_U_12
S1 0.0203(3) 0.0128(3) 0.0164(3) -0.0035(2) 0.0022(2) -0.0008(2)
C1 0.0156(19) 0.0138(16) 0.0138(15) -0.0005(13) 0.0030(14) -0.0024(14)
C2 0.0226(17) 0.024(3) 0.0269(17) -0.0060(17) 0.0054(11) -0.0017(17)
C3 0.0185(15) 0.0160(14) 0.0197(16) 0.0021(11) 0.0017(13) 0.0002(11)
C4 0.0172(17) 0.0198(16) 0.0124(13) 0.0036(10) -0.0005(10) -0.0026(11)
S1' 0.022(3) 0.031(4) 0.0133(17) -0.003(2) -0.0018(15) 0.008(2)
C1' 0.018(8) 0.013(8) 0.026(8) -0.006(7) 0.009(7) 0.004(7)
C2' 0.039(7) 0.034(7) 0.039(7) 0.006(6) 0.006(6) 0.003(7)
C3' 0.029(8) 0.020(7) 0.017(7) -0.014(6) 0.005(6) -0.003(6)
C4' 0.023(8) 0.025(7) 0.010(6) -0.004(5) -0.005(7) -0.002(6)
C5 0.0152(7) 0.0160(8) 0.0185(8) 0.0009(6) 0.0048(6) -0.0011(6)
C6 0.0118(7) 0.0149(7) 0.0171(7) 0.0007(6) -0.0005(6) 0.0019(6)
C7 0.0123(7) 0.0152(7) 0.0162(7) 0.0014(6) -0.0008(6) 0.0020(6)
C8 0.0154(7) 0.0158(8) 0.0203(8) 0.0006(6) 0.0006(6) -0.0006(6)
C9 0.0184(8) 0.0181(8) 0.0218(8) 0.0045(6) 0.0040(6) 0.0000(6)
C10 0.0184(8) 0.0262(9) 0.0139(7) 0.0024(6) 0.0027(6) 0.0018(7)
C11 0.0179(8) 0.0201(8) 0.0168(8) -0.0016(6) 0.0020(6) 0.0001(6)
C12 0.0138(7) 0.0163(8) 0.0171(8) 0.0007(6) 0.0011(6) 0.0027(6)
N1 0.0176(6) 0.0162(7) 0.0165(7) 0.0004(5) 0.0028(5) -0.0008(5)
C14 0.0131(7) 0.0157(7) 0.0164(7) -0.0003(6) 0.0010(6) 0.0017(6)
N2 0.0155(6) 0.0149(6) 0.0165(6) 0.0001(5) 0.0012(5) 0.0008(5)
C16 0.0125(7) 0.0156(8) 0.0181(8) 0.0012(6) 0.0013(6) 0.0016(6)
C17 0.0252(8) 0.0189(8) 0.0149(7) 0.0008(6) 0.0010(6) -0.0022(7)
C18 0.0251(8) 0.0166(8) 0.0205(8) -0.0016(6) 0.0007(7) -0.0032(7)
C19 0.0129(7) 0.0173(8) 0.0231(8) 0.0027(6) 0.0031(6) 0.0021(6)
C20 0.0188(8) 0.0199(8) 0.0168(8) 0.0011(6) 0.0053(6) 0.0032(6)
C15 0.0176(7) 0.0158(8) 0.0182(8) -0.0018(6) 0.0033(6) 0.0013(6)
C13 0.0219(8) 0.0178(8) 0.0263(9) 0.0026(6) 0.0068(7) -0.0007(7)
O1 0.0329(6) 0.0156(6) 0.0211(6) 0.0017(4) 0.0015(5) 0.0043(5)

loop_
_atom_type_symbol
_atom_type_description
_atom_type_scat_dispersion_real
_atom_type_scat_dispersion_imag
_atom_type_scat_source
C C 0.0033 0.0016 'International Tables Vol C Tables 4.2.6.8 and 6.1.1.4'
H H 0.0000 0.0000 'International Tables Vol C Tables 4.2.6.8 and 6.1.1.4'
O O 0.0106 0.0060 'International Tables Vol C Tables 4.2.6.8 and 6.1.1.4'
S S 0.1246 0.1234 'International Tables Vol C Tables 4.2.6.8 and 6.1.1.4'
N N 0.0061 0.0033 'International Tables Vol C Tables 4.2.6.8 and 6.1.1.4'

loop_
_geom_angle_atom_site_label_1
_geom_angle_atom_site_label_2
_geom_angle_atom_site_label_3
_geom_angle
_geom_angle_site_symmetry_1
_geom_angle_site_symmetry_3
_geom_angle_publ_flag
C1 S1 C4 91.4(2) . . ?
C2 C1 C5 130.0(5) . . ?
C2 C1 S1 111.6(3) . . ?
C5 C1 S1 118.3(3) . . ?
C1 C2 C3 112.9(5) . . ?
C1 C2 H2 123.5 . . ?
C3 C2 H2 123.5 . . ?
C4 C3 C2 112.2(4) . . ?
C4 C3 H3 123.9 . . ?
C2 C3 H3 123.9 . . ?
C3 C4 S1 111.8(3) . . ?
C3 C4 H4 124.1 . . ?
S1 C4 H4 124.1 . . ?
C4' S1' C1' 94.3(11) . . ?
C2' C1' C5 124.1(19) . . ?
C2' C1' S1' 106.5(13) . . ?
C5 C1' S1' 129.5(18) . . ?
C1' C2' C3' 118.5(16) . . ?
C1' C2' H2' 120.7 . . ?
C3' C2' H2' 120.7 . . ?
C4' C3' C2' 109.3(17) . . ?
C4' C3' H3' 125.4 . . ?
C2' C3' H3' 125.4 . . ?
C3' C4' S1' 111.3(16) . . ?
C3' C4' H4' 124.3 . . ?
S1' C4' H4' 124.3 . . ?
O1 C5 C1' 123.3(12) . . ?
O1 C5 C1 121.9(3) . . ?
O1 C5 C6 119.27(13) . . ?
C1' C5 C6 117.4(11) . . ?
C1 C5 C6 118.8(2) . . ?
N2 C6 C7 122.93(13) . . ?
N2 C6 C5 115.53(12) . . ?
C7 C6 C5 121.41(13) . . ?
C8 C7 C12 119.41(13) . . ?
C8 C7 C6 125.86(14) . . ?
C12 C7 C6 114.72(13) . . ?
C9 C8 C7 119.90(14) . . ?
C9 C8 H8 120.0 . . ?
C7 C8 H8 120.0 . . ?
C8 C9 C10 120.55(14) . . ?
C8 C9 H9 119.7 . . ?
C10 C9 H9 119.7 . . ?
C11 C10 C9 120.86(14) . . ?
C11 C10 H10 119.6 . . ?
C9 C10 H10 119.6 . . ?
C10 C11 C12 119.91(14) . . ?
C10 C11 H11 120.0 . . ?
C12 C11 H11 120.0 . . ?
N1 C12 C11 118.41(13) . . ?
N1 C12 C7 122.28(13) . . ?
C11 C12 C7 119.31(14) . . ?
C14 N1 C12 116.98(13) . . ?
N1 C14 N2 125.42(14) . . ?
N1 C14 C16 118.44(13) . . ?
N2 C14 C16 116.13(13) . . ?
C6 N2 C14 117.45(12) . . ?
C15 C16 C17 118.51(14) . . ?
C15 C16 C14 121.00(13) . . ?
C17 C16 C14 120.49(13) . . ?
C18 C17 C16 120.66(14) . . ?
C18 C17 H17 119.7 . . ?
C16 C17 H17 119.7 . . ?
C17 C18 C19 120.99(14) . . ?
C17 C18 H18 119.5 . . ?
C19 C18 H18 119.5 . . ?
C20 C19 C18 118.08(14) . . ?
C20 C19 C13 120.75(14) . . ?
C18 C19 C13 121.17(14) . . ?
C15 C20 C19 121.37(14) . . ?
C15 C20 H20 119.3 . . ?
C19 C20 H20 119.3 . . ?
C20 C15 C16 120.39(14) . . ?
C20 C15 H15 119.8 . . ?
C16 C15 H15 119.8 . . ?
C19 C13 H13A 109.5 . . ?
C19 C13 H13B 109.5 . . ?
H13A C13 H13B 109.5 . . ?
C19 C13 H13C 109.5 . . ?
H13A C13 H13C 109.5 . . ?
H13B C13 H13C 109.5 . . ?

loop_
_geom_bond_atom_site_label_1
_geom_bond_atom_site_label_2
_geom_bond_distance
_geom_bond_site_symmetry_2
_geom_bond_publ_flag
S1 C1 1.711(5) . ?
S1 C4 1.711(3) . ?
C1 C2 1.367(7) . ?
C1 C5 1.472(4) . ?
C2 C3 1.396(7) . ?
C2 H2 0.9500 . ?
C3 C4 1.371(4) . ?
C3 H3 0.9500 . ?
C4 H4 0.9500 . ?
S1' C4' 1.697(18) . ?
S1' C1' 1.70(2) . ?
C1' C2' 1.35(2) . ?
C1' C5 1.36(2) . ?
C2' C3' 1.394(17) . ?
C2' H2' 0.9500 . ?
C3' C4' 1.367(16) . ?
C3' H3' 0.9500 . ?
C4' H4' 0.9500 . ?
C5 O1 1.2267(18) . ?
C5 C6 1.516(2) . ?
C6 N2 1.3147(19) . ?
C6 C7 1.420(2) . ?
C7 C8 1.415(2) . ?
C7 C12 1.417(2) . ?
C8 C9 1.366(2) . ?
C8 H8 0.9500 . ?
C9 C10 1.410(2) . ?
C9 H9 0.9500 . ?
C10 C11 1.364(2) . ?
C10 H10 0.9500 . ?
C11 C12 1.414(2) . ?
C11 H11 0.9500 . ?
C12 N1 1.3648(19) . ?
N1 C14 1.3181(19) . ?
C14 N2 1.3717(19) . ?
C14 C16 1.482(2) . ?
C16 C15 1.392(2) . ?
C16 C17 1.392(2) . ?
C17 C18 1.384(2) . ?
C17 H17 0.9500 . ?
C18 C19 1.390(2) . ?
C18 H18 0.9500 . ?
C19 C20 1.388(2) . ?
C19 C13 1.510(2) . ?
C20 C15 1.382(2) . ?
C20 H20 0.9500 . ?
C15 H15 0.9500 . ?
C13 H13A 0.9800 . ?
C13 H13B 0.9800 . ?
C13 H13C 0.9800 . ?
